data_2219961
loop_
_publ_author_name
'Visser, Hendrik G.'
'Purcell, Walter'

_publ_section_title
;
 Hexaamminecobalt(III) hexacyanidomanganate(III)
;
_journal_coeditor_code PK2122
_journal_issue 11
_journal_name_full 'Acta Crystallographica Section E'
_journal_page_first i76
_journal_paper_doi 10.1107/S1600536808032881
_journal_volume 64
_journal_year 2008
_chemical_formula_iupac '[Co (N H3)6] [Mn (C N)6]'
_chemical_formula_moiety 'Co H18 N6 3+, C6 Mn N6 3-'
_chemical_formula_sum 'C6 H18 Co Mn N12'
_chemical_formula_weight 372.19
_chemical_name_systematic
;
Hexaamminecobalt(III) hexacyanidomanganate(III)
;
_space_group_IT_number 148
_symmetry_cell_setting trigonal
_symmetry_space_group_name_Hall '-R 3'
_symmetry_space_group_name_H-M 'R -3 :H'
_audit_creation_method 'WinGX routine CIF_UPDATE'
_cell_angle_alpha 90.000
_cell_angle_beta 90.000
_cell_angle_gamma 120.000
_cell_formula_units_Z 3
_cell_length_a 10.963(5)
_cell_length_b 10.963(5)
_cell_length_c 10.779(5)
_cell_measurement_reflns_used 1532
_cell_measurement_temperature 100(2)
_cell_measurement_theta_max 28.27
_cell_measurement_theta_min 2.86
_cell_volume 1121.9(9)
_computing_cell_refinement 'SAINT-Plus (Bruker, 2004)'
_computing_data_collection 'APEX2 (Bruker, 2005)'
_computing_data_reduction 'SAINT-Plus and XPREP (Bruker, 2004)'
_computing_molecular_graphics 'DIAMOND (Brandenburg & Putz, 2005)'
_computing_publication_material 'SHELXL97 (Sheldrick, 2008) and WinGX (Farrugia, 1999)'
_computing_structure_refinement 'SHELXL97 (Sheldrick, 2008)'
_computing_structure_solution 'SHELXS97 (Sheldrick, 2008)'
_diffrn_measured_fraction_theta_full 1
_diffrn_measured_fraction_theta_max 1
_diffrn_measurement_device_type 'Bruker SMART APEXII CCD area-detector'
_diffrn_measurement_method '\f and \w'
_diffrn_radiation_type MoK\a
_diffrn_radiation_wavelength 0.71069
_diffrn_reflns_av_R_equivalents 0.0377
_diffrn_reflns_limit_h_max 14
_diffrn_reflns_limit_h_min -12
_diffrn_reflns_limit_k_max 9
_diffrn_reflns_limit_k_min -14
_diffrn_reflns_limit_l_max 14
_diffrn_reflns_limit_l_min -10
_diffrn_reflns_number 3602
_diffrn_reflns_theta_full 28.3
_diffrn_reflns_theta_max 28.3
_diffrn_reflns_theta_min 2.86
_exptl_absorpt_coefficient_mu 1.964
_exptl_absorpt_correction_T_max 0.614
_exptl_absorpt_correction_T_min 0.546
_exptl_absorpt_correction_type multi-scan
_exptl_absorpt_process_details '(SADABS; Bruker, 2004)'
_exptl_crystal_colour orange
_exptl_crystal_density_diffrn 1.653
_exptl_crystal_density_method 'not measured'
_exptl_crystal_description cuboid
_exptl_crystal_F_000 570
_exptl_crystal_size_max 0.353
_exptl_crystal_size_mid 0.259
_exptl_crystal_size_min 0.251
_refine_diff_density_max 0.292
_refine_diff_density_min -0.425
_refine_ls_extinction_method none
_refine_ls_goodness_of_fit_ref 0.93
_refine_ls_hydrogen_treatment constr
_refine_ls_matrix_type full
_refine_ls_number_parameters 32
_refine_ls_number_reflns 628
_refine_ls_number_restraints 0
_refine_ls_restrained_S_all 0.93
_refine_ls_R_factor_gt 0.0251
_refine_ls_shift/su_max 0
_refine_ls_structure_factor_coef Fsqd
_refine_ls_weighting_details 'calc w=1/[\s^2^(Fo^2^)+(0.0379P)^2^+3.8029P] where P=(Fo^2^+2Fc^2^)/3'
_refine_ls_weighting_scheme calc
_refine_ls_wR_factor_ref 0.0706
_reflns_number_gt 497
_reflns_number_total 628
_reflns_threshold_expression I>2\s(I)
_cod_data_source_file pk2122.cif
_cod_data_source_block I
_cod_original_sg_symbol_H-M R-3
_cod_database_code 2219961
_cod_database_fobs_code 2219961

loop_
_symmetry_equiv_pos_as_xyz
'x, y, z'
'-y, x-y, z'
'-x+y, -x, z'
'x+2/3, y+1/3, z+1/3'
'-y+2/3, x-y+1/3, z+1/3'
'-x+y+2/3, -x+1/3, z+1/3'
'x+1/3, y+2/3, z+2/3'
'-y+1/3, x-y+2/3, z+2/3'
'-x+y+1/3, -x+2/3, z+2/3'
'-x, -y, -z'
'y, -x+y, -z'
'x-y, x, -z'
'-x+2/3, -y+1/3, -z+1/3'
'y+2/3, -x+y+1/3, -z+1/3'
'x-y+2/3, x+1/3, -z+1/3'
'-x+1/3, -y+2/3, -z+2/3'
'y+1/3, -x+y+2/3, -z+2/3'
'x-y+1/3, x+2/3, -z+2/3'

loop_
_atom_site_type_symbol
_atom_site_label
_atom_site_fract_x
_atom_site_fract_y
_atom_site_fract_z
_atom_site_U_iso_or_equiv
_atom_site_adp_type
_atom_site_calc_flag
_atom_site_refinement_flags
_atom_site_occupancy
Co Co1 0 0 0 0.00732(17) Uani d S 1
Mn Mn1 0.3333 0.6667 0.1667 0.00607(17) Uani d S 1
N N1 -0.02748(15) 0.13048(15) -0.10659(13) 0.0107(3) Uani d . 1
H H1A 0.0238 0.2179 -0.0777 0.016 Uiso calc R 1
H H1B -0.1181 0.1061 -0.1065 0.016 Uiso calc R 1
H H1C -0.0006 0.1264 -0.1837 0.016 Uiso calc R 1
C C2 0.31385(18) 0.80238(18) 0.06080(16) 0.0119(3) Uani d . 1
N N2 0.30018(17) 0.87891(17) -0.00283(15) 0.0184(4) Uani d . 1

loop_
_atom_site_aniso_label
_atom_site_aniso_U_11
_atom_site_aniso_U_22
_atom_site_aniso_U_33
_atom_site_aniso_U_12
_atom_site_aniso_U_13
_atom_site_aniso_U_23
Co1 0.0076(2) 0.0076(2) 0.0067(3) 0.00381(10) 0 0
Mn1 0.0064(2) 0.0064(2) 0.0055(3) 0.00318(10) 0 0
N1 0.0117(7) 0.0099(7) 0.0111(7) 0.0058(6) 0.0007(5) 0.0010(5)
C2 0.0108(8) 0.0144(8) 0.0115(8) 0.0070(7) 0.0001(6) -0.0026(6)
N2 0.0200(8) 0.0248(9) 0.0159(7) 0.0152(7) 0.0014(6) 0.0013(6)

loop_
_atom_type_symbol
_atom_type_description
_atom_type_scat_dispersion_real
_atom_type_scat_dispersion_imag
_atom_type_scat_source
C C 0.0033 0.0016 'International Tables Vol C Tables 4.2.6.8 and 6.1.1.4'
H H 0 0 'International Tables Vol C Tables 4.2.6.8 and 6.1.1.4'
N N 0.0061 0.0033 'International Tables Vol C Tables 4.2.6.8 and 6.1.1.4'
Mn Mn 0.3368 0.7283 'International Tables Vol C Tables 4.2.6.8 and 6.1.1.4'
Co Co 0.3494 0.9721 'International Tables Vol C Tables 4.2.6.8 and 6.1.1.4'

loop_
_geom_angle_atom_site_label_1
_geom_angle_atom_site_label_2
_geom_angle_atom_site_label_3
_geom_angle_site_symmetry_1
_geom_angle_site_symmetry_3
_geom_angle
N1 Co1 N1 11 2 180.00(7)
N1 Co1 N1 11 10 89.47(6)
N1 Co1 N1 2 10 90.53(6)
N1 Co1 N1 11 12 89.47(6)
N1 Co1 N1 2 12 90.53(6)
N1 Co1 N1 10 12 89.47(6)
N1 Co1 N1 11 . 90.53(6)
N1 Co1 N1 2 . 89.47(6)
N1 Co1 N1 10 . 180.00(10)
N1 Co1 N1 12 . 90.53(6)
N1 Co1 N1 11 3 90.53(6)
N1 Co1 N1 2 3 89.47(6)
N1 Co1 N1 10 3 90.53(6)
N1 Co1 N1 12 3 180.00(10)
N1 Co1 N1 . 3 89.47(6)
C2 Mn1 C2 13_565 . 180
C2 Mn1 C2 13_565 2_665 90.20(7)
C2 Mn1 C2 . 2_665 89.80(7)
C2 Mn1 C2 13_565 3_565 90.20(7)
C2 Mn1 C2 . 3_565 89.80(7)
C2 Mn1 C2 2_665 3_565 89.80(7)
C2 Mn1 C2 13_565 14_455 89.80(7)
C2 Mn1 C2 . 14_455 90.20(7)
C2 Mn1 C2 2_665 14_455 180
C2 Mn1 C2 3_565 14_455 90.20(7)
C2 Mn1 C2 13_565 15 89.80(7)
C2 Mn1 C2 . 15 90.20(7)
C2 Mn1 C2 2_665 15 90.20(7)
C2 Mn1 C2 3_565 15 180.00(7)
C2 Mn1 C2 14_455 15 89.80(7)
Co1 N1 H1A . . 109.5
Co1 N1 H1B . . 109.5
H1A N1 H1B . . 109.5
Co1 N1 H1C . . 109.5
H1A N1 H1C . . 109.5
H1B N1 H1C . . 109.5
N2 C2 Mn1 . . 178.31(17)

loop_
_geom_bond_atom_site_label_1
_geom_bond_atom_site_label_2
_geom_bond_site_symmetry_2
_geom_bond_distance
Co1 N1 11 1.9718(16)
Co1 N1 2 1.9718(16)
Co1 N1 10 1.9718(15)
Co1 N1 12 1.9718(15)
Co1 N1 . 1.9718(15)
Co1 N1 3 1.9718(15)
Mn1 C2 13_565 1.9696(19)
Mn1 C2 . 1.9696(19)
Mn1 C2 2_665 1.9696(19)
Mn1 C2 3_565 1.9696(19)
Mn1 C2 14_455 1.9696(19)
Mn1 C2 15 1.9696(19)
N1 H1A . 0.89
N1 H1B . 0.89
N1 H1C . 0.89
C2 N2 . 1.150(2)

loop_
_geom_hbond_atom_site_label_D
_geom_hbond_atom_site_label_H
_geom_hbond_atom_site_label_A
_geom_hbond_site_symmetry_A
_geom_hbond_distance_DH
_geom_hbond_distance_HA
_geom_hbond_distance_DA
_geom_hbond_angle_DHA
N1 H1A N2 2_665 0.89 2.09 2.979(2) 172.9
